data_1571558
loop_
_publ_author_name
'Lee, Chia-Yi'
'Ye, Yu-Hui'
'Wang, Song-Wei'
'Chen, Jhy-Der'

_publ_section_title
;
 Diverse Co(II) Coordination Polymers with the Same Mixed Ligands:
 Evaluation of Chemical Stability and Structural Transformation.
;
_journal_issue 8
_journal_name_full 'Molecules (Basel, Switzerland)'
_journal_page_first 1748
_journal_paper_doi 10.3390/molecules29081748
_journal_volume 29
_journal_year 2024
_chemical_formula_sum 'C35 H33 Co N6 O11 S'
_chemical_formula_weight 804.66
_space_group_crystal_system triclinic
_space_group_IT_number 2
_space_group_name_Hall '-P 1'
_space_group_name_H-M_alt 'P -1'
_atom_sites_solution_hydrogens mixed
_audit_creation_method SHELXL-2018/3
_cell_angle_alpha 105.7159(18)
_cell_angle_beta 105.6037(18)
_cell_angle_gamma 91.3885(19)
_cell_formula_units_Z 2
_cell_length_a 11.6913(8)
_cell_length_b 12.5564(8)
_cell_length_c 13.2862(8)
_cell_measurement_reflns_used 6466
_cell_measurement_temperature 296(2)
_cell_measurement_theta_max 26.43
_cell_measurement_theta_min 2.35
_cell_volume 1798.4(2)
_computing_cell_refinement 'Bruker SAINT'
_computing_data_collection 'Bruker APEX2'
_computing_data_reduction 'Bruker SAINT'
_computing_molecular_graphics 'Bruker SHELXTL'
_computing_publication_material 'Bruker SHELXTL'
_computing_structure_refinement 'SHELXL-2018/3 (Sheldrick, 2018)'
_computing_structure_solution 'SHELXS-97 (Sheldrick 2008)'
_diffrn_ambient_temperature 296(2)
_diffrn_measured_fraction_theta_full 1.000
_diffrn_measured_fraction_theta_max 1.000
_diffrn_measurement_device_type 'Bruker APEX-II CCD'
_diffrn_measurement_method '\f and \w scans'
_diffrn_radiation_type MoK\a
_diffrn_radiation_wavelength 0.71073
_diffrn_reflns_av_R_equivalents 0.1016
_diffrn_reflns_av_unetI/netI 0.0991
_diffrn_reflns_Laue_measured_fraction_full 1.000
_diffrn_reflns_Laue_measured_fraction_max 1.000
_diffrn_reflns_limit_h_max 14
_diffrn_reflns_limit_h_min -14
_diffrn_reflns_limit_k_max 15
_diffrn_reflns_limit_k_min -14
_diffrn_reflns_limit_l_max 16
_diffrn_reflns_limit_l_min -16
_diffrn_reflns_number 36271
_diffrn_reflns_point_group_measured_fraction_full 1.000
_diffrn_reflns_point_group_measured_fraction_max 1.000
_diffrn_reflns_theta_full 25.242
_diffrn_reflns_theta_max 26.000
_diffrn_reflns_theta_min 1.662
_exptl_absorpt_coefficient_mu 0.605
_exptl_absorpt_correction_type none
_exptl_crystal_colour pink
_exptl_crystal_density_diffrn 1.486
_exptl_crystal_description plate
_exptl_crystal_F_000 832
_exptl_crystal_size_max 0.200
_exptl_crystal_size_mid 0.100
_exptl_crystal_size_min 0.100
_refine_diff_density_max 0.341
_refine_diff_density_min -0.285
_refine_diff_density_rms 0.069
_refine_ls_extinction_method none
_refine_ls_goodness_of_fit_ref 1.004
_refine_ls_hydrogen_treatment constr
_refine_ls_matrix_type full
_refine_ls_number_parameters 497
_refine_ls_number_reflns 7082
_refine_ls_number_restraints 0
_refine_ls_restrained_S_all 1.004
_refine_ls_R_factor_all 0.1193
_refine_ls_R_factor_gt 0.0535
_refine_ls_shift/su_max 0.001
_refine_ls_shift/su_mean 0.000
_refine_ls_structure_factor_coef Fsqd
_refine_ls_weighting_details 'w=1/[\s^2^(Fo^2^)+(0.0299P)^2^+0.9541P] where P=(Fo^2^+2Fc^2^)/3'
_refine_ls_weighting_scheme calc
_refine_ls_wR_factor_gt 0.0871
_refine_ls_wR_factor_ref 0.1061
_reflns_Friedel_coverage 0.000
_reflns_number_gt 4176
_reflns_number_total 7082
_reflns_threshold_expression 'I > 2\s(I)'
_cod_data_source_file allcif.cif
_cod_data_source_block 3
_cod_database_code 1571558
_shelx_shelxl_version_number 2018/3
_shelx_space_group_comment
; 
The symmetry employed for this shelxl refinement is uniquely defined 
by the following loop, which should always be used as a source of 
symmetry information in preference to the above space-group names. 
They are only intended as comments. 
;
_shelx_estimated_absorpt_t_min 0.889
_shelx_estimated_absorpt_t_max 0.942

loop_
_space_group_symop_operation_xyz
'x, y, z'
'-x, -y, -z'

loop_
_atom_site_label
_atom_site_type_symbol
_atom_site_fract_x
_atom_site_fract_y
_atom_site_fract_z
_atom_site_U_iso_or_equiv
_atom_site_adp_type
_atom_site_occupancy
_atom_site_site_symmetry_order
_atom_site_calc_flag
_atom_site_refinement_flags_posn
_atom_site_refinement_flags_adp
_atom_site_refinement_flags_occupancy
_atom_site_disorder_assembly
_atom_site_disorder_group
Co Co 0.67409(4) 1.21414(4) 0.45782(4) 0.02765(15) Uani 1 1 d . . . . .
S S 0.91033(10) 0.62786(10) 0.11036(8) 0.0487(3) Uani 1 1 d . . . . .
O1 O 0.7407(2) 1.2086(2) 0.98310(19) 0.0387(6) Uani 1 1 d . . . . .
O2 O 1.0115(3) 1.1202(2) 1.1018(2) 0.0632(9) Uani 1 1 d . . . . .
O3 O 0.3689(3) 1.0404(2) 0.0334(2) 0.0537(8) Uani 1 1 d . . . . .
O4 O 0.6725(2) 1.08315(19) 0.32534(17) 0.0330(6) Uani 1 1 d . . . . .
O5 O 0.5462(3) 0.9546(2) 0.3376(3) 0.0594(9) Uani 1 1 d . . . . .
O6 O 0.5342(3) 0.2922(2) -0.3512(2) 0.0547(8) Uani 1 1 d . . . . .
O7 O 0.6805(2) 0.3455(2) -0.41034(18) 0.0395(7) Uani 1 1 d . . . . .
O8 O 0.9250(3) 0.5523(3) 0.1763(2) 0.0695(10) Uani 1 1 d . . . . .
O9 O 1.0130(2) 0.6825(3) 0.0976(2) 0.0706(10) Uani 1 1 d . . . . .
O10 O 0.4978(2) 1.1519(2) 0.44772(19) 0.0406(7) Uani 1 1 d . . . . .
H10A H 0.493197 1.157769 0.511746 0.049 Uiso 1 1 d R U . . .
H10C H 0.486558 1.083140 0.412816 0.049 Uiso 1 1 d R U . . .
N1 N 0.7584(3) 1.1090(2) 0.5624(2) 0.0311(7) Uani 1 1 d . . . . .
N2 N 0.8339(3) 1.0635(2) 0.9093(2) 0.0328(7) Uani 1 1 d . . . . .
H2A H 0.898541 1.031521 0.919523 0.039 Uiso 1 1 calc R U . . .
N3 N 0.9233(3) 1.2718(2) 1.1632(2) 0.0328(8) Uani 1 1 d . . . . .
H3A H 0.859123 1.304114 1.150152 0.039 Uiso 1 1 calc R U . . .
N4 N 0.8504(3) 1.2766(2) 1.4612(2) 0.0316(7) Uani 1 1 d . . . . .
N5 N 0.6040(3) 1.3109(2) 0.3466(2) 0.0320(7) Uani 1 1 d . . . . .
N6 N 0.5178(3) 1.1438(3) 0.0124(2) 0.0387(8) Uani 1 1 d . . . . .
H6A H 0.582464 1.141311 -0.006917 0.046 Uiso 1 1 calc R U . . .
C1 C 0.8387(3) 1.0442(3) 0.5306(3) 0.0390(10) Uani 1 1 d . . . . .
H1A H 0.860958 1.050671 0.470215 0.047 Uiso 1 1 calc R U . . .
C2 C 0.8899(4) 0.9693(4) 0.5816(3) 0.0509(12) Uani 1 1 d . . . . .
H2B H 0.944334 0.925002 0.555597 0.061 Uiso 1 1 calc R U . . .
C3 C 0.8594(4) 0.9604(3) 0.6727(3) 0.0466(11) Uani 1 1 d . . . . .
H3B H 0.893119 0.910007 0.709085 0.056 Uiso 1 1 calc R U . . .
C4 C 0.7786(3) 1.0269(3) 0.7090(3) 0.0278(8) Uani 1 1 d . . . . .
C5 C 0.7301(3) 1.0985(3) 0.6509(3) 0.0279(8) Uani 1 1 d . . . . .
H5A H 0.674061 1.142451 0.674444 0.034 Uiso 1 1 calc R U . . .
C6 C 0.7400(3) 1.0186(3) 0.8066(3) 0.0355(9) Uani 1 1 d . . . . .
H6B H 0.670506 1.058650 0.809432 0.043 Uiso 1 1 calc R U . . .
H6C H 0.716975 0.941102 0.797760 0.043 Uiso 1 1 calc R U . . .
C7 C 0.8242(3) 1.1505(3) 0.9869(3) 0.0282(8) Uani 1 1 d . . . . .
C8 C 0.9304(3) 1.1792(3) 1.0901(3) 0.0315(9) Uani 1 1 d . . . . .
C9 C 1.0158(3) 1.3229(3) 1.2639(3) 0.0344(9) Uani 1 1 d . . . . .
H9B H 1.034014 1.400003 1.268027 0.041 Uiso 1 1 calc R U . . .
H9C H 1.087407 1.286105 1.261118 0.041 Uiso 1 1 calc R U . . .
C10 C 0.9863(3) 1.3195(3) 1.3670(3) 0.0288(8) Uani 1 1 d . . . . .
C11 C 1.0707(3) 1.3664(3) 1.4662(3) 0.0471(11) Uani 1 1 d . . . . .
H11A H 1.145432 1.396007 1.468585 0.057 Uiso 1 1 calc R U . . .
C12 C 1.0436(4) 1.3691(4) 1.5619(3) 0.0493(11) Uani 1 1 d . . . . .
H12A H 1.099120 1.401056 1.629339 0.059 Uiso 1 1 calc R U . . .
C13 C 0.9333(3) 1.3237(3) 1.5551(3) 0.0399(10) Uani 1 1 d . . . . .
H13A H 0.915310 1.325918 1.619598 0.048 Uiso 1 1 calc R U . . .
C14 C 0.8784(3) 1.2743(3) 1.3686(3) 0.0296(9) Uani 1 1 d . . . . .
H14A H 0.821824 1.240533 1.302229 0.035 Uiso 1 1 calc R U . . .
C15 C 0.6257(3) 1.4217(3) 0.3769(3) 0.0398(10) Uani 1 1 d . . . . .
H15A H 0.658630 1.458502 0.450609 0.048 Uiso 1 1 calc R U . . .
C16 C 0.6020(4) 1.4835(3) 0.3049(3) 0.0505(12) Uani 1 1 d . . . . .
H16A H 0.618820 1.560502 0.328945 0.061 Uiso 1 1 calc R U . . .
C17 C 0.5523(4) 1.4289(3) 0.1955(3) 0.0474(11) Uani 1 1 d . . . . .
H17A H 0.535766 1.469300 0.144924 0.057 Uiso 1 1 calc R U . . .
C18 C 0.5271(3) 1.3148(3) 0.1608(3) 0.0342(9) Uani 1 1 d . . . . .
C19 C 0.5543(3) 1.2606(3) 0.2407(3) 0.0341(9) Uani 1 1 d . . . . .
H19A H 0.536633 1.183779 0.219037 0.041 Uiso 1 1 calc R U . . .
C20 C 0.4717(4) 1.2503(3) 0.0424(3) 0.0456(11) Uani 1 1 d . . . . .
H20A H 0.385954 1.238134 0.028623 0.055 Uiso 1 1 calc R U . . .
H20B H 0.486690 1.294296 -0.003379 0.055 Uiso 1 1 calc R U . . .
C21 C 0.4640(4) 1.0495(3) 0.0135(3) 0.0372(10) Uani 1 1 d . . . . .
C22 C 0.6308(3) 0.9835(3) 0.3080(3) 0.0331(9) Uani 1 1 d . . . . .
C23 C 0.6963(3) 0.8941(3) 0.2528(3) 0.0298(9) Uani 1 1 d . . . . .
C24 C 0.7847(4) 0.9210(3) 0.2101(3) 0.0446(11) Uani 1 1 d . . . . .
H24A H 0.801481 0.994513 0.212171 0.054 Uiso 1 1 calc R U . . .
C25 C 0.8487(4) 0.8399(3) 0.1643(3) 0.0467(11) Uani 1 1 d . . . . .
H25A H 0.907209 0.858442 0.134659 0.056 Uiso 1 1 calc R U . . .
C26 C 0.8250(3) 0.7315(3) 0.1629(3) 0.0332(9) Uani 1 1 d . . . . .
C27 C 0.7362(4) 0.7031(3) 0.2036(3) 0.0387(10) Uani 1 1 d . . . . .
H27A H 0.719699 0.629583 0.201388 0.046 Uiso 1 1 calc R U . . .
C28 C 0.6711(3) 0.7844(3) 0.2479(3) 0.0379(10) Uani 1 1 d . . . . .
H28A H 0.610109 0.765016 0.274400 0.045 Uiso 1 1 calc R U . . .
C29 C 0.8178(3) 0.5541(3) -0.0206(3) 0.0363(10) Uani 1 1 d . . . . .
C30 C 0.8188(4) 0.5889(4) -0.1100(3) 0.0560(13) Uani 1 1 d . . . . .
H30A H 0.860962 0.655973 -0.101618 0.067 Uiso 1 1 calc R U . . .
C31 C 0.7556(4) 0.5220(4) -0.2132(3) 0.0520(12) Uani 1 1 d . . . . .
H31A H 0.758310 0.543708 -0.274226 0.062 Uiso 1 1 calc R U . . .
C32 C 0.6902(3) 0.4259(3) -0.2268(3) 0.0340(9) Uani 1 1 d . . . . .
C33 C 0.6843(4) 0.3946(3) -0.1371(3) 0.0498(12) Uani 1 1 d . . . . .
H33A H 0.635868 0.331072 -0.145620 0.060 Uiso 1 1 calc R U . . .
C34 C 0.7505(4) 0.4576(3) -0.0334(3) 0.0534(12) Uani 1 1 d . . . . .
H34A H 0.749354 0.434437 0.027175 0.064 Uiso 1 1 calc R U . . .
C35 C 0.6287(4) 0.3497(3) -0.3395(3) 0.0366(9) Uani 1 1 d . . . . .
O11 O 0.341(4) 1.328(4) 0.420(5) 0.098(8) Uani 0.55(12) 1 d . . P A 1
O11' O 0.317(3) 1.289(6) 0.367(8) 0.105(13) Uani 0.45(12) 1 d . . P A 2

loop_
_atom_site_aniso_label
_atom_site_aniso_U_11
_atom_site_aniso_U_22
_atom_site_aniso_U_33
_atom_site_aniso_U_23
_atom_site_aniso_U_13
_atom_site_aniso_U_12
Co 0.0322(3) 0.0280(3) 0.0211(2) 0.0050(2) 0.0074(2) 0.0011(2)
S 0.0453(7) 0.0602(8) 0.0287(5) -0.0042(5) 0.0070(5) 0.0230(6)
O1 0.0334(16) 0.0396(17) 0.0443(15) 0.0156(13) 0.0090(13) 0.0100(13)
O2 0.060(2) 0.060(2) 0.0452(17) -0.0010(15) -0.0108(15) 0.0330(18)
O3 0.0458(19) 0.063(2) 0.068(2) 0.0264(17) 0.0352(16) 0.0088(16)
O4 0.0477(17) 0.0249(15) 0.0258(13) 0.0057(12) 0.0114(12) 0.0032(13)
O5 0.0477(19) 0.0343(17) 0.097(2) -0.0009(16) 0.0413(18) 0.0000(15)
O6 0.059(2) 0.0480(19) 0.0537(18) -0.0024(15) 0.0298(16) -0.0117(16)
O7 0.0478(18) 0.0427(17) 0.0266(13) -0.0016(12) 0.0208(13) -0.0048(14)
O8 0.096(3) 0.076(2) 0.0312(15) 0.0103(16) 0.0098(16) 0.053(2)
O9 0.0269(17) 0.094(3) 0.070(2) -0.0145(18) 0.0178(16) 0.0009(17)
O10 0.0341(16) 0.0428(17) 0.0391(15) 0.0039(13) 0.0096(13) 0.0006(13)
N1 0.0325(19) 0.0370(19) 0.0289(16) 0.0136(15) 0.0127(15) 0.0069(15)
N2 0.0293(18) 0.045(2) 0.0241(16) 0.0115(15) 0.0056(14) 0.0087(15)
N3 0.0332(19) 0.042(2) 0.0238(16) 0.0078(15) 0.0105(14) 0.0103(16)
N4 0.0352(19) 0.0397(19) 0.0203(15) 0.0092(14) 0.0084(14) -0.0006(15)
N5 0.039(2) 0.0265(19) 0.0272(16) 0.0045(14) 0.0076(15) 0.0044(15)
N6 0.038(2) 0.049(2) 0.0292(17) 0.0096(16) 0.0116(15) 0.0034(18)
C1 0.035(2) 0.058(3) 0.035(2) 0.024(2) 0.0166(19) 0.012(2)
C2 0.050(3) 0.072(3) 0.054(3) 0.036(3) 0.032(2) 0.037(2)
C3 0.050(3) 0.057(3) 0.047(2) 0.033(2) 0.018(2) 0.025(2)
C4 0.027(2) 0.032(2) 0.0229(18) 0.0074(17) 0.0054(16) -0.0010(18)
C5 0.026(2) 0.033(2) 0.0258(18) 0.0081(17) 0.0080(16) 0.0037(17)
C6 0.033(2) 0.046(2) 0.0253(19) 0.0104(18) 0.0057(17) 0.0009(19)
C7 0.033(2) 0.030(2) 0.0262(19) 0.0134(18) 0.0100(17) 0.0008(18)
C8 0.038(2) 0.037(2) 0.0238(19) 0.0132(18) 0.0118(18) 0.005(2)
C9 0.035(2) 0.040(2) 0.029(2) 0.0102(18) 0.0109(18) 0.0021(19)
C10 0.030(2) 0.030(2) 0.0274(19) 0.0086(17) 0.0086(17) 0.0019(17)
C11 0.030(2) 0.070(3) 0.037(2) 0.012(2) 0.0074(19) -0.012(2)
C12 0.037(3) 0.076(3) 0.025(2) 0.009(2) -0.0016(19) -0.011(2)
C13 0.041(3) 0.056(3) 0.0201(19) 0.0085(19) 0.0087(19) -0.002(2)
C14 0.038(2) 0.028(2) 0.0196(18) 0.0028(16) 0.0065(17) -0.0014(18)
C15 0.044(3) 0.031(2) 0.038(2) 0.005(2) 0.0083(19) 0.003(2)
C16 0.066(3) 0.027(2) 0.058(3) 0.015(2) 0.012(2) 0.001(2)
C17 0.052(3) 0.043(3) 0.054(3) 0.030(2) 0.011(2) 0.010(2)
C18 0.032(2) 0.039(2) 0.037(2) 0.019(2) 0.0106(18) 0.0098(19)
C19 0.040(2) 0.026(2) 0.031(2) 0.0052(18) 0.0049(18) 0.0052(18)
C20 0.048(3) 0.055(3) 0.036(2) 0.023(2) 0.007(2) 0.012(2)
C21 0.040(3) 0.050(3) 0.0198(19) 0.0080(19) 0.0073(18) -0.002(2)
C22 0.031(2) 0.029(2) 0.032(2) 0.0046(18) 0.0025(18) 0.0016(19)
C23 0.030(2) 0.029(2) 0.0262(19) 0.0027(17) 0.0061(17) 0.0044(18)
C24 0.055(3) 0.030(2) 0.050(2) 0.004(2) 0.024(2) -0.002(2)
C25 0.049(3) 0.048(3) 0.045(2) 0.002(2) 0.029(2) 0.000(2)
C26 0.035(2) 0.036(2) 0.0216(18) 0.0007(17) 0.0051(17) 0.0064(19)
C27 0.053(3) 0.025(2) 0.036(2) 0.0053(18) 0.013(2) 0.004(2)
C28 0.044(3) 0.034(2) 0.037(2) 0.0062(19) 0.0172(19) 0.005(2)
C29 0.039(2) 0.041(3) 0.0249(19) -0.0003(18) 0.0124(18) 0.012(2)
C30 0.065(3) 0.059(3) 0.036(2) 0.002(2) 0.018(2) -0.028(2)
C31 0.061(3) 0.073(3) 0.023(2) 0.011(2) 0.018(2) -0.017(3)
C32 0.041(2) 0.030(2) 0.033(2) 0.0033(18) 0.0211(19) 0.0052(19)
C33 0.080(3) 0.029(2) 0.040(2) 0.010(2) 0.017(2) 0.001(2)
C34 0.093(4) 0.038(3) 0.029(2) 0.010(2) 0.015(2) 0.011(3)
C35 0.039(3) 0.029(2) 0.038(2) 0.0035(19) 0.011(2) 0.002(2)
O11 0.080(13) 0.085(13) 0.124(19) 0.019(13) 0.030(13) 0.032(10)
O11' 0.064(9) 0.10(2) 0.14(3) 0.04(2) 0.014(13) 0.022(10)

loop_
_atom_type_symbol
_atom_type_description
_atom_type_scat_dispersion_real
_atom_type_scat_dispersion_imag
_atom_type_scat_source
C C 0.0033 0.0016 'International Tables Vol C Tables 4.2.6.8 and 6.1.1.4'
H H 0.0000 0.0000 'International Tables Vol C Tables 4.2.6.8 and 6.1.1.4'
N N 0.0061 0.0033 'International Tables Vol C Tables 4.2.6.8 and 6.1.1.4'
O O 0.0106 0.0060 'International Tables Vol C Tables 4.2.6.8 and 6.1.1.4'
S S 0.1246 0.1234 'International Tables Vol C Tables 4.2.6.8 and 6.1.1.4'
Co Co 0.3494 0.9721 'International Tables Vol C Tables 4.2.6.8 and 6.1.1.4'

loop_
_geom_angle_atom_site_label_1
_geom_angle_atom_site_label_2
_geom_angle_atom_site_label_3
_geom_angle
_geom_angle_site_symmetry_1
_geom_angle_site_symmetry_3
_geom_angle_publ_flag
O7 Co O4 178.39(11) 1_566 . ?
O7 Co O10 92.49(10) 1_566 . ?
O4 Co O10 89.12(10) . . ?
O7 Co N5 91.49(10) 1_566 . ?
O4 Co N5 88.57(10) . . ?
O10 Co N5 91.65(10) . . ?
O7 Co N4 88.98(10) 1_566 1_554 ?
O4 Co N4 89.42(10) . 1_554 ?
O10 Co N4 177.75(10) . 1_554 ?
N5 Co N4 86.61(11) . 1_554 ?
O7 Co N1 92.47(10) 1_566 . ?
O4 Co N1 87.36(10) . . ?
O10 Co N1 92.19(10) . . ?
N5 Co N1 174.36(11) . . ?
N4 Co N1 89.45(10) 1_554 . ?
O8 S O9 120.4(2) . . ?
O8 S C26 107.16(17) . . ?
O9 S C26 107.96(19) . . ?
O8 S C29 106.98(19) . . ?
O9 S C29 108.38(18) . . ?
C26 S C29 104.93(17) . . ?
C22 O4 Co 125.7(2) . . ?
C35 O7 Co 127.4(2) . 1_544 ?
Co O10 H10A 109.0 . . ?
Co O10 H10C 108.2 . . ?
H10A O10 H10C 107.8 . . ?
C1 N1 C5 116.3(3) . . ?
C1 N1 Co 117.6(2) . . ?
C5 N1 Co 125.9(2) . . ?
C7 N2 C6 123.0(3) . . ?
C7 N2 H2A 118.5 . . ?
C6 N2 H2A 118.5 . . ?
C8 N3 C9 124.6(3) . . ?
C8 N3 H3A 117.7 . . ?
C9 N3 H3A 117.7 . . ?
C13 N4 C14 117.2(3) . . ?
C13 N4 Co 121.2(2) . 1_556 ?
C14 N4 Co 121.5(2) . 1_556 ?
C19 N5 C15 117.0(3) . . ?
C19 N5 Co 120.4(2) . . ?
C15 N5 Co 121.7(2) . . ?
C21 N6 C20 122.7(3) . . ?
C21 N6 H6A 118.7 . . ?
C20 N6 H6A 118.7 . . ?
N1 C1 C2 123.8(3) . . ?
N1 C1 H1A 118.1 . . ?
C2 C1 H1A 118.1 . . ?
C1 C2 C3 118.7(4) . . ?
C1 C2 H2B 120.7 . . ?
C3 C2 H2B 120.7 . . ?
C4 C3 C2 119.2(3) . . ?
C4 C3 H3B 120.4 . . ?
C2 C3 H3B 120.4 . . ?
C3 C4 C5 117.8(3) . . ?
C3 C4 C6 121.3(3) . . ?
C5 C4 C6 120.8(3) . . ?
N1 C5 C4 124.1(3) . . ?
N1 C5 H5A 117.9 . . ?
C4 C5 H5A 117.9 . . ?
N2 C6 C4 112.6(3) . . ?
N2 C6 H6B 109.1 . . ?
C4 C6 H6B 109.1 . . ?
N2 C6 H6C 109.1 . . ?
C4 C6 H6C 109.1 . . ?
H6B C6 H6C 107.8 . . ?
O1 C7 N2 126.6(3) . . ?
O1 C7 C8 119.2(3) . . ?
N2 C7 C8 114.2(3) . . ?
O2 C8 N3 124.7(3) . . ?
O2 C8 C7 122.2(3) . . ?
N3 C8 C7 113.1(3) . . ?
N3 C9 C10 115.5(3) . . ?
N3 C9 H9B 108.4 . . ?
C10 C9 H9B 108.4 . . ?
N3 C9 H9C 108.4 . . ?
C10 C9 H9C 108.4 . . ?
H9B C9 H9C 107.5 . . ?
C14 C10 C11 117.5(3) . . ?
C14 C10 C9 123.8(3) . . ?
C11 C10 C9 118.6(3) . . ?
C10 C11 C12 119.7(4) . . ?
C10 C11 H11A 120.2 . . ?
C12 C11 H11A 120.2 . . ?
C13 C12 C11 118.5(3) . . ?
C13 C12 H12A 120.8 . . ?
C11 C12 H12A 120.8 . . ?
N4 C13 C12 123.6(3) . . ?
N4 C13 H13A 118.2 . . ?
C12 C13 H13A 118.2 . . ?
N4 C14 C10 123.5(3) . . ?
N4 C14 H14A 118.3 . . ?
C10 C14 H14A 118.3 . . ?
N5 C15 C16 123.3(4) . . ?
N5 C15 H15A 118.4 . . ?
C16 C15 H15A 118.4 . . ?
C15 C16 C17 118.4(4) . . ?
C15 C16 H16A 120.8 . . ?
C17 C16 H16A 120.8 . . ?
C18 C17 C16 120.3(4) . . ?
C18 C17 H17A 119.8 . . ?
C16 C17 H17A 119.8 . . ?
C17 C18 C19 116.5(3) . . ?
C17 C18 C20 122.9(3) . . ?
C19 C18 C20 120.7(3) . . ?
N5 C19 C18 124.6(3) . . ?
N5 C19 H19A 117.7 . . ?
C18 C19 H19A 117.7 . . ?
N6 C20 C18 112.9(3) . . ?
N6 C20 H20A 109.0 . . ?
C18 C20 H20A 109.0 . . ?
N6 C20 H20B 109.0 . . ?
C18 C20 H20B 109.0 . . ?
H20A C20 H20B 107.8 . . ?
O3 C21 N6 125.3(4) . . ?
O3 C21 C21 122.6(5) . 2_675 ?
N6 C21 C21 112.1(4) . 2_675 ?
O5 C22 O4 125.5(3) . . ?
O5 C22 C23 118.3(3) . . ?
O4 C22 C23 116.1(3) . . ?
C24 C23 C28 119.1(3) . . ?
C24 C23 C22 120.7(3) . . ?
C28 C23 C22 120.2(3) . . ?
C23 C24 C25 120.7(4) . . ?
C23 C24 H24A 119.6 . . ?
C25 C24 H24A 119.6 . . ?
C26 C25 C24 119.5(4) . . ?
C26 C25 H25A 120.2 . . ?
C24 C25 H25A 120.2 . . ?
C27 C26 C25 120.4(3) . . ?
C27 C26 S 119.4(3) . . ?
C25 C26 S 120.2(3) . . ?
C26 C27 C28 119.8(4) . . ?
C26 C27 H27A 120.1 . . ?
C28 C27 H27A 120.1 . . ?
C23 C28 C27 120.4(4) . . ?
C23 C28 H28A 119.8 . . ?
C27 C28 H28A 119.8 . . ?
C34 C29 C30 120.1(4) . . ?
C34 C29 S 119.4(3) . . ?
C30 C29 S 120.4(3) . . ?
C29 C30 C31 118.9(4) . . ?
C29 C30 H30A 120.6 . . ?
C31 C30 H30A 120.6 . . ?
C32 C31 C30 121.4(4) . . ?
C32 C31 H31A 119.3 . . ?
C30 C31 H31A 119.3 . . ?
C31 C32 C33 119.5(4) . . ?
C31 C32 C35 121.0(3) . . ?
C33 C32 C35 119.4(4) . . ?
C32 C33 C34 120.2(4) . . ?
C32 C33 H33A 119.9 . . ?
C34 C33 H33A 119.9 . . ?
C29 C34 C33 119.8(4) . . ?
C29 C34 H34A 120.1 . . ?
C33 C34 H34A 120.1 . . ?
O7 C35 O6 126.1(4) . . ?
O7 C35 C32 116.4(3) . . ?
O6 C35 C32 117.4(3) . . ?

loop_
_geom_bond_atom_site_label_1
_geom_bond_atom_site_label_2
_geom_bond_distance
_geom_bond_site_symmetry_2
_geom_bond_publ_flag
Co O7 2.038(2) 1_566 ?
Co O4 2.053(2) . ?
Co O10 2.144(2) . ?
Co N5 2.168(3) . ?
Co N4 2.173(3) 1_554 ?
Co N1 2.228(3) . ?
S O8 1.440(3) . ?
S O9 1.440(3) . ?
S C26 1.766(4) . ?
S C29 1.767(4) . ?
O1 C7 1.231(4) . ?
O2 C8 1.221(4) . ?
O3 C21 1.221(4) . ?
O4 C22 1.269(4) . ?
O5 C22 1.239(4) . ?
O6 C35 1.254(4) . ?
O7 C35 1.240(4) . ?
O10 H10A 0.8501 . ?
O10 H10C 0.8500 . ?
N1 C1 1.335(4) . ?
N1 C5 1.343(4) . ?
N2 C7 1.315(4) . ?
N2 C6 1.461(4) . ?
N2 H2A 0.8600 . ?
N3 C8 1.319(4) . ?
N3 C9 1.447(4) . ?
N3 H3A 0.8600 . ?
N4 C13 1.329(4) . ?
N4 C14 1.350(4) . ?
N5 C19 1.333(4) . ?
N5 C15 1.337(4) . ?
N6 C21 1.332(5) . ?
N6 C20 1.449(5) . ?
N6 H6A 0.8600 . ?
C1 C2 1.363(5) . ?
C1 H1A 0.9300 . ?
C2 C3 1.382(5) . ?
C2 H2B 0.9300 . ?
C3 C4 1.374(5) . ?
C3 H3B 0.9300 . ?
C4 C5 1.375(4) . ?
C4 C6 1.510(4) . ?
C5 H5A 0.9300 . ?
C6 H6B 0.9700 . ?
C6 H6C 0.9700 . ?
C7 C8 1.531(5) . ?
C9 C10 1.512(4) . ?
C9 H9B 0.9700 . ?
C9 H9C 0.9700 . ?
C10 C14 1.378(4) . ?
C10 C11 1.382(5) . ?
C11 C12 1.383(5) . ?
C11 H11A 0.9300 . ?
C12 C13 1.367(5) . ?
C12 H12A 0.9300 . ?
C13 H13A 0.9300 . ?
C14 H14A 0.9300 . ?
C15 C16 1.365(5) . ?
C15 H15A 0.9300 . ?
C16 C17 1.381(5) . ?
C16 H16A 0.9300 . ?
C17 C18 1.379(5) . ?
C17 H17A 0.9300 . ?
C18 C19 1.382(4) . ?
C18 C20 1.512(5) . ?
C19 H19A 0.9300 . ?
C20 H20A 0.9700 . ?
C20 H20B 0.9700 . ?
C21 C21 1.534(8) 2_675 ?
C22 C23 1.510(5) . ?
C23 C24 1.382(5) . ?
C23 C28 1.382(5) . ?
C24 C25 1.383(5) . ?
C24 H24A 0.9300 . ?
C25 C26 1.376(5) . ?
C25 H25A 0.9300 . ?
C26 C27 1.374(5) . ?
C27 C28 1.385(5) . ?
C27 H27A 0.9300 . ?
C28 H28A 0.9300 . ?
C29 C34 1.373(5) . ?
C29 C30 1.376(5) . ?
C30 C31 1.389(5) . ?
C30 H30A 0.9300 . ?
C31 C32 1.356(5) . ?
C31 H31A 0.9300 . ?
C32 C33 1.369(5) . ?
C32 C35 1.511(5) . ?
C33 C34 1.389(5) . ?
C33 H33A 0.9300 . ?
C34 H34A 0.9300 . ?
